data_4104015
loop_
_publ_author_name
'Brenda A. Frazier'
'Peter T. Wolczanski'
'Emil B. Lobkovsky'
'Thomas R. Cundari'

_publ_section_title
;
 Unusual Electronic Features and Reactivity of the Dipyridylazaallyl
 Ligand: Characterizations of (smif)2M [M = Fe, Co, Co+, Ni; smif =
 {(2-py)CH}2N] and [(TMS)2NFe]2(smif)2
;
_journal_name_full 'Journal of the American Chemical Society'
_journal_page_first 3428
_journal_page_last 3429
_journal_paper_doi 10.1021/ja8089747
_journal_volume 131
_journal_year 2009
_chemical_formula_moiety 'C24 H20 Fe N6'
_chemical_formula_sum 'C24 H20 Fe N6'
_chemical_formula_weight 448.31
_chemical_name_systematic
;
 ?
;
_space_group_IT_number 14
_symmetry_cell_setting monoclinic
_symmetry_space_group_name_Hall '-P 2yn'
_symmetry_space_group_name_H-M 'P 1 21/n 1'
_atom_sites_solution_hydrogens difmap
_atom_sites_solution_primary direct
_atom_sites_solution_secondary difmap
_audit_creation_method SHELXL-97
_cell_angle_alpha 90.00
_cell_angle_beta 113.809(2)
_cell_angle_gamma 90.00
_cell_formula_units_Z 4
_cell_length_a 8.7442(4)
_cell_length_b 27.4138(14)
_cell_length_c 9.2149(4)
_cell_measurement_reflns_used 4857
_cell_measurement_temperature 173(2)
_cell_measurement_theta_max 26.54
_cell_measurement_theta_min 2.53
_cell_volume 2020.93(17)
_computing_cell_refinement 'Bruker SAINT+'
_computing_data_collection 'Bruker APEX2'
_computing_data_reduction 'Bruker SAINT+'
_computing_molecular_graphics 'Bruker SHELXTL'
_computing_publication_material 'Bruker SHELXTL'
_computing_structure_refinement 'SHELXL-97 (Sheldrick, 1997)'
_computing_structure_solution 'SHELXS-97 (Sheldrick, 1990)'
_diffrn_ambient_temperature 173(2)
_diffrn_measured_fraction_theta_full 0.998
_diffrn_measured_fraction_theta_max 0.998
_diffrn_measurement_device_type 'Bruker X8 APEX II diffractometer'
_diffrn_measurement_method 'phi and omega scans'
_diffrn_radiation_monochromator graphite
_diffrn_radiation_source 'fine-focus sealed tube'
_diffrn_radiation_type MoK\a
_diffrn_radiation_wavelength 0.71073
_diffrn_reflns_av_R_equivalents 0.0497
_diffrn_reflns_av_sigmaI/netI 0.0437
_diffrn_reflns_limit_h_max 11
_diffrn_reflns_limit_h_min -11
_diffrn_reflns_limit_k_max 36
_diffrn_reflns_limit_k_min -32
_diffrn_reflns_limit_l_max 12
_diffrn_reflns_limit_l_min -12
_diffrn_reflns_number 25212
_diffrn_reflns_theta_full 28.28
_diffrn_reflns_theta_max 28.28
_diffrn_reflns_theta_min 2.53
_exptl_absorpt_coefficient_mu 0.771
_exptl_absorpt_correction_T_max 0.8610
_exptl_absorpt_correction_T_min 0.7229
_exptl_absorpt_correction_type multi-scan
_exptl_absorpt_process_details SADABS
_exptl_crystal_colour purple
_exptl_crystal_density_diffrn 1.473
_exptl_crystal_density_method 'not measured'
_exptl_crystal_description block
_exptl_crystal_F_000 928
_exptl_crystal_size_max 0.45
_exptl_crystal_size_mid 0.30
_exptl_crystal_size_min 0.20
_refine_diff_density_max 0.374
_refine_diff_density_min -0.470
_refine_diff_density_rms 0.063
_refine_ls_extinction_method none
_refine_ls_goodness_of_fit_ref 1.041
_refine_ls_hydrogen_treatment refall
_refine_ls_matrix_type full
_refine_ls_number_parameters 360
_refine_ls_number_reflns 5007
_refine_ls_number_restraints 0
_refine_ls_restrained_S_all 1.041
_refine_ls_R_factor_all 0.0586
_refine_ls_R_factor_gt 0.0424
_refine_ls_shift/su_max 0.010
_refine_ls_shift/su_mean 0.001
_refine_ls_structure_factor_coef Fsqd
_refine_ls_weighting_details 'calc w=1/[\s^2^(Fo^2^)+(0.0422P)^2^+0.9777P] where P=(Fo^2^+2Fc^2^)/3'
_refine_ls_weighting_scheme calc
_refine_ls_wR_factor_gt 0.0932
_refine_ls_wR_factor_ref 0.1001
_reflns_number_gt 3994
_reflns_number_total 5007
_reflns_threshold_expression >2sigma(I)
_cod_data_source_file ja8089747_si_001.cif
_cod_data_source_block bf9
_cod_original_cell_volume 2020.93(16)
_cod_database_code 4104015

loop_
_symmetry_equiv_pos_as_xyz
'x, y, z'
'-x+1/2, y+1/2, -z+1/2'
'-x, -y, -z'
'x-1/2, -y-1/2, z-1/2'

loop_
_atom_site_label
_atom_site_type_symbol
_atom_site_fract_x
_atom_site_fract_y
_atom_site_fract_z
_atom_site_U_iso_or_equiv
_atom_site_adp_type
_atom_site_occupancy
_atom_site_symmetry_multiplicity
_atom_site_calc_flag
Fe1 Fe 0.85868(3) 0.129701(8) 0.16453(3) 0.02162(6) Uani 1 1 d
N1 N 0.90386(16) 0.18867(5) 0.06722(16) 0.0258(3) Uani 1 1 d
N2 N 0.90055(17) 0.17308(5) 0.33725(16) 0.0271(3) Uani 1 1 d
N3 N 0.83163(16) 0.08236(5) 0.31214(16) 0.0245(3) Uani 1 1 d
N4 N 0.61640(16) 0.13999(5) 0.05873(16) 0.0240(3) Uani 1 1 d
N5 N 0.81594(16) 0.08712(5) -0.01055(15) 0.0238(3) Uani 1 1 d
N6 N 1.08881(16) 0.10652(5) 0.22474(16) 0.0244(3) Uani 1 1 d
C1 C 0.9026(2) 0.19400(7) -0.0771(2) 0.0308(4) Uani 1 1 d
H1 H 0.867(2) 0.1660(7) -0.143(2) 0.029(5) Uiso 1 1 d
C2 C 0.9441(2) 0.23714(7) -0.1287(2) 0.0384(5) Uani 1 1 d
H2 H 0.947(2) 0.2373(7) -0.219(2) 0.041(6) Uiso 1 1 d
C3 C 0.9875(2) 0.27660(7) -0.0285(3) 0.0429(5) Uani 1 1 d
H3 H 1.015(3) 0.3056(8) -0.064(2) 0.054(7) Uiso 1 1 d
C4 C 0.9867(3) 0.27248(7) 0.1181(3) 0.0407(5) Uani 1 1 d
H4 H 1.016(2) 0.2971(8) 0.191(2) 0.043(6) Uiso 1 1 d
C5 C 0.9444(2) 0.22792(6) 0.1678(2) 0.0317(4) Uani 1 1 d
C6 C 0.9401(2) 0.21865(7) 0.3167(2) 0.0356(5) Uani 1 1 d
H6 H 0.960(2) 0.2417(8) 0.395(2) 0.043(6) Uiso 1 1 d
C7 C 0.8863(2) 0.15385(7) 0.4641(2) 0.0318(4) Uani 1 1 d
H7 H 0.902(2) 0.1747(7) 0.553(2) 0.032(5) Uiso 1 1 d
C8 C 0.8508(2) 0.10355(7) 0.45376(19) 0.0283(4) Uani 1 1 d
C9 C 0.8355(2) 0.07507(8) 0.5729(2) 0.0356(5) Uani 1 1 d
H9 H 0.848(2) 0.0914(7) 0.669(2) 0.038(6) Uiso 1 1 d
C10 C 0.8073(2) 0.02594(8) 0.5510(2) 0.0388(5) Uani 1 1 d
H10 H 0.798(2) 0.0038(8) 0.630(2) 0.046(6) Uiso 1 1 d
C11 C 0.7924(2) 0.00477(7) 0.4097(2) 0.0373(5) Uani 1 1 d
H11 H 0.776(2) -0.0296(8) 0.388(2) 0.045(6) Uiso 1 1 d
C12 C 0.8045(2) 0.03426(7) 0.2939(2) 0.0299(4) Uani 1 1 d
H12 H 0.7905(19) 0.0230(6) 0.192(2) 0.020(4) Uiso 1 1 d
C13 C 0.5199(2) 0.16813(6) 0.1051(2) 0.0283(4) Uani 1 1 d
H13 H 0.5809(19) 0.1862(6) 0.199(2) 0.021(4) Uiso 1 1 d
C14 C 0.3496(2) 0.17239(7) 0.0202(2) 0.0352(4) Uani 1 1 d
H14 H 0.292(3) 0.1913(8) 0.056(2) 0.048(6) Uiso 1 1 d
C15 C 0.2769(2) 0.14729(8) -0.1209(2) 0.0388(5) Uani 1 1 d
H15 H 0.165(3) 0.1497(8) -0.175(2) 0.049(6) Uiso 1 1 d
C16 C 0.3735(2) 0.11834(7) -0.1706(2) 0.0364(5) Uani 1 1 d
H16 H 0.329(2) 0.1019(8) -0.262(2) 0.042(6) Uiso 1 1 d
C17 C 0.5448(2) 0.11394(6) -0.0791(2) 0.0274(4) Uani 1 1 d
C18 C 0.6580(2) 0.08474(7) -0.1156(2) 0.0284(4) Uani 1 1 d
H18 H 0.625(2) 0.0651(7) -0.204(2) 0.033(5) Uiso 1 1 d
C19 C 0.9495(2) 0.06387(6) -0.0124(2) 0.0270(4) Uani 1 1 d
H19 H 0.943(2) 0.0419(7) -0.092(2) 0.032(5) Uiso 1 1 d
C20 C 1.1014(2) 0.07417(6) 0.1170(2) 0.0261(4) Uani 1 1 d
C21 C 1.2575(2) 0.05386(7) 0.1419(2) 0.0327(4) Uani 1 1 d
H21 H 1.262(2) 0.0328(7) 0.068(2) 0.035(5) Uiso 1 1 d
C22 C 1.3941(2) 0.06554(7) 0.2762(2) 0.0375(5) Uani 1 1 d
H22 H 1.496(2) 0.0511(7) 0.292(2) 0.040(6) Uiso 1 1 d
C23 C 1.3787(2) 0.09702(7) 0.3859(2) 0.0375(5) Uani 1 1 d
H23 H 1.469(2) 0.1062(7) 0.478(2) 0.033(5) Uiso 1 1 d
C24 C 1.2242(2) 0.11714(7) 0.3543(2) 0.0307(4) Uani 1 1 d
H24 H 1.205(2) 0.1406(7) 0.422(2) 0.025(5) Uiso 1 1 d

loop_
_atom_site_aniso_label
_atom_site_aniso_U_11
_atom_site_aniso_U_22
_atom_site_aniso_U_33
_atom_site_aniso_U_23
_atom_site_aniso_U_13
_atom_site_aniso_U_12
Fe1 0.02263(10) 0.02273(11) 0.01956(11) -0.00060(9) 0.00858(8) 0.00062(9)
N1 0.0231(6) 0.0253(7) 0.0274(7) 0.0018(6) 0.0084(5) 0.0028(5)
N2 0.0272(6) 0.0284(7) 0.0230(7) -0.0030(6) 0.0074(6) 0.0024(6)
N3 0.0221(6) 0.0296(7) 0.0214(7) 0.0016(5) 0.0085(5) 0.0028(5)
N4 0.0239(6) 0.0243(7) 0.0236(7) 0.0013(5) 0.0093(5) 0.0008(5)
N5 0.0281(6) 0.0234(7) 0.0199(6) 0.0009(5) 0.0098(5) 0.0002(5)
N6 0.0246(6) 0.0244(7) 0.0252(7) 0.0030(5) 0.0113(5) 0.0000(5)
C1 0.0349(8) 0.0289(9) 0.0311(9) 0.0046(7) 0.0160(7) 0.0051(7)
C2 0.0457(9) 0.0354(10) 0.0404(10) 0.0114(8) 0.0240(8) 0.0062(8)
C3 0.0484(10) 0.0288(9) 0.0583(12) 0.0101(9) 0.0285(9) 0.0020(8)
C4 0.0454(10) 0.0247(9) 0.0512(12) -0.0021(8) 0.0187(9) -0.0013(8)
C5 0.0304(8) 0.0274(9) 0.0358(9) -0.0012(7) 0.0120(7) 0.0010(7)
C6 0.0462(10) 0.0261(9) 0.0329(9) -0.0093(7) 0.0142(8) -0.0015(8)
C7 0.0375(9) 0.0366(10) 0.0209(8) -0.0058(7) 0.0113(7) 0.0023(8)
C8 0.0252(7) 0.0398(10) 0.0201(8) 0.0019(7) 0.0092(6) 0.0049(7)
C9 0.0350(9) 0.0483(11) 0.0238(9) 0.0024(8) 0.0121(7) 0.0016(8)
C10 0.0387(9) 0.0470(11) 0.0327(9) 0.0129(8) 0.0165(8) 0.0017(8)
C11 0.0369(9) 0.0343(10) 0.0403(10) 0.0074(8) 0.0154(8) -0.0002(8)
C12 0.0289(8) 0.0323(9) 0.0299(9) 0.0013(7) 0.0133(7) 0.0020(7)
C13 0.0274(8) 0.0288(9) 0.0284(8) 0.0002(7) 0.0108(7) 0.0016(7)
C14 0.0301(8) 0.0374(10) 0.0404(10) 0.0047(8) 0.0166(8) 0.0073(8)
C15 0.0228(8) 0.0460(11) 0.0401(11) 0.0051(9) 0.0050(8) 0.0034(8)
C16 0.0319(9) 0.0406(10) 0.0284(10) -0.0029(8) 0.0035(8) -0.0032(8)
C17 0.0292(8) 0.0281(8) 0.0224(8) 0.0007(7) 0.0078(7) -0.0027(7)
C18 0.0320(8) 0.0310(9) 0.0195(8) -0.0056(7) 0.0076(7) -0.0016(7)
C19 0.0343(8) 0.0264(8) 0.0238(8) 0.0001(6) 0.0154(7) 0.0042(7)
C20 0.0322(7) 0.0231(8) 0.0290(8) 0.0056(6) 0.0186(7) 0.0022(6)
C21 0.0348(8) 0.0309(9) 0.0395(9) 0.0060(8) 0.0225(7) 0.0057(7)
C22 0.0273(8) 0.0379(10) 0.0515(11) 0.0133(8) 0.0203(8) 0.0066(7)
C23 0.0245(8) 0.0402(10) 0.0425(11) 0.0064(9) 0.0080(8) -0.0012(8)
C24 0.0266(8) 0.0309(9) 0.0325(9) 0.0012(7) 0.0097(7) -0.0027(7)

loop_
_atom_type_symbol
_atom_type_description
_atom_type_scat_dispersion_real
_atom_type_scat_dispersion_imag
_atom_type_scat_source
C C 0.0033 0.0016 'International Tables Vol C Tables 4.2.6.8 and 6.1.1.4'
H H 0.0000 0.0000 'International Tables Vol C Tables 4.2.6.8 and 6.1.1.4'
N N 0.0061 0.0033 'International Tables Vol C Tables 4.2.6.8 and 6.1.1.4'
Fe Fe 0.3463 0.8444 'International Tables Vol C Tables 4.2.6.8 and 6.1.1.4'

loop_
_geom_angle_atom_site_label_1
_geom_angle_atom_site_label_2
_geom_angle_atom_site_label_3
_geom_angle
N2 Fe1 N5 179.11(6)
N2 Fe1 N3 82.51(6)
N5 Fe1 N3 98.32(6)
N2 Fe1 N4 97.50(6)
N5 Fe1 N4 82.17(6)
N3 Fe1 N4 91.80(6)
N2 Fe1 N6 97.87(6)
N5 Fe1 N6 82.48(6)
N3 Fe1 N6 89.23(6)
N4 Fe1 N6 164.61(6)
N2 Fe1 N1 82.02(6)
N5 Fe1 N1 97.16(6)
N3 Fe1 N1 164.45(6)
N4 Fe1 N1 91.76(6)
N6 Fe1 N1 91.34(6)
C1 N1 C5 118.96(15)
C1 N1 Fe1 128.56(12)
C5 N1 Fe1 112.47(12)
C6 N2 C7 128.16(16)
C6 N2 Fe1 116.21(13)
C7 N2 Fe1 115.62(12)
C12 N3 C8 118.86(15)
C12 N3 Fe1 129.02(12)
C8 N3 Fe1 112.07(11)
C13 N4 C17 119.14(14)
C13 N4 Fe1 128.29(11)
C17 N4 Fe1 112.57(11)
C18 N5 C19 128.55(15)
C18 N5 Fe1 115.98(12)
C19 N5 Fe1 115.47(11)
C24 N6 C20 119.33(15)
C24 N6 Fe1 128.42(13)
C20 N6 Fe1 112.22(10)
N1 C1 C2 122.78(17)
C3 C2 C1 119.00(19)
C4 C3 C2 119.47(19)
C3 C4 C5 120.28(19)
N1 C5 C4 119.48(18)
N1 C5 C6 114.53(16)
C4 C5 C6 125.98(17)
N2 C6 C5 114.73(16)
N2 C7 C8 115.08(16)
N3 C8 C9 119.74(17)
N3 C8 C7 114.64(15)
C9 C8 C7 125.61(17)
C10 C9 C8 120.16(18)
C9 C10 C11 119.63(19)
C12 C11 C10 118.42(19)
N3 C12 C11 123.14(18)
N4 C13 C14 123.03(16)
C15 C14 C13 118.26(18)
C16 C15 C14 119.64(17)
C15 C16 C17 120.34(17)
N4 C17 C16 119.54(17)
N4 C17 C18 114.44(14)
C16 C17 C18 126.01(16)
N5 C18 C17 114.83(15)
N5 C19 C20 115.04(15)
N6 C20 C21 119.74(15)
N6 C20 C19 114.79(14)
C21 C20 C19 125.47(16)
C22 C21 C20 119.46(18)
C21 C22 C23 120.17(17)
C24 C23 C22 118.32(17)
N6 C24 C23 122.93(18)

loop_
_geom_bond_atom_site_label_1
_geom_bond_atom_site_label_2
_geom_bond_distance
Fe1 N2 1.9002(14)
Fe1 N5 1.9022(14)
Fe1 N3 1.9623(14)
Fe1 N4 1.9623(13)
Fe1 N6 1.9645(13)
Fe1 N1 1.9644(14)
N1 C1 1.333(2)
N1 C5 1.370(2)
N2 C6 1.330(2)
N2 C7 1.333(2)
N3 C12 1.338(2)
N3 C8 1.375(2)
N4 C13 1.335(2)
N4 C17 1.369(2)
N5 C18 1.330(2)
N5 C19 1.337(2)
N6 C24 1.330(2)
N6 C20 1.368(2)
C1 C2 1.377(3)
C2 C3 1.372(3)
C3 C4 1.359(3)
C4 C5 1.406(3)
C5 C6 1.411(3)
C7 C8 1.408(3)
C8 C9 1.397(3)
C9 C10 1.369(3)
C10 C11 1.383(3)
C11 C12 1.376(3)
C13 C14 1.379(2)
C14 C15 1.379(3)
C15 C16 1.366(3)
C16 C17 1.396(2)
C17 C18 1.415(3)
C19 C20 1.410(2)
C20 C21 1.404(2)
C21 C22 1.367(3)
C22 C23 1.377(3)
C23 C24 1.377(3)
